data_7064221
loop_
_publ_author_name
'Bhat, Muzzaffar A.'
'Jan, Tabasum'
'Ashraf, Refat'
'Ali, Muneeba'
'Mushtaq, Asmat'
'Bhat, Sajad A.'
'Butcher, Ray J.'
'Din Reshi, Noor U.'

_publ_section_title
;
 A hydrazone-based fluorescent chemosensor for Al3+: turn-on response
 induced by ESIPT suppression
;
_journal_issue 6
_journal_name_full 'New Journal of Chemistry'
_journal_page_first 2937
_journal_page_last 2947
_journal_paper_doi 10.1039/D5NJ04748J
_journal_volume 50
_journal_year 2026
_chemical_formula_moiety 'C16 H18 N2 O3'
_chemical_formula_sum 'C16 H18 N2 O3'
_chemical_formula_weight 286.32
_space_group_crystal_system monoclinic
_space_group_IT_number 14
_space_group_name_Hall '-P 2ybc'
_space_group_name_H-M_alt 'P 1 21/c 1'
_atom_sites_solution_hydrogens mixed
_atom_sites_solution_primary dual
_atom_sites_solution_secondary difmap
_audit_creation_method SHELXL-2018/3
_audit_update_record
;
2024-08-30 deposited with the CCDC.	2026-01-11 downloaded from the CCDC.
;
_cell_angle_alpha 90
_cell_angle_beta 102.112(2)
_cell_angle_gamma 90
_cell_formula_units_Z 4
_cell_length_a 12.5814(4)
_cell_length_b 11.6665(3)
_cell_length_c 10.1069(3)
_cell_measurement_reflns_used 7706
_cell_measurement_temperature 100(2)
_cell_measurement_theta_max 30.54
_cell_measurement_theta_min 2.41
_cell_volume 1450.48(7)
_computing_cell_refinement 'Bruker SAINT'
_computing_data_collection 'Bruker APEX2'
_computing_data_reduction 'Bruker SAINT'
_computing_molecular_graphics 'Bruker SHELXTL (Sheldrick, 2008)'
_computing_publication_material 'Bruker SHELXTL (Sheldrick, 2008)'
_computing_structure_refinement 'SHELXL-2018/3 (Sheldrick, 2015b)'
_computing_structure_solution 'SHELXT (Sheldrick, 2015a)'
_diffrn_ambient_temperature 100(2)
_diffrn_measured_fraction_theta_full 1.000
_diffrn_measured_fraction_theta_max 0.999
_diffrn_measurement_device_type 'Bruker APEX-II CCD'
_diffrn_measurement_method '\f and \w scans'
_diffrn_radiation_type MoK\a
_diffrn_radiation_wavelength 0.71073
_diffrn_reflns_av_R_equivalents 0.0775
_diffrn_reflns_av_unetI/netI 0.0496
_diffrn_reflns_Laue_measured_fraction_full 1.000
_diffrn_reflns_Laue_measured_fraction_max 0.999
_diffrn_reflns_limit_h_max 17
_diffrn_reflns_limit_h_min -17
_diffrn_reflns_limit_k_max 16
_diffrn_reflns_limit_k_min -16
_diffrn_reflns_limit_l_max 14
_diffrn_reflns_limit_l_min -14
_diffrn_reflns_number 31402
_diffrn_reflns_point_group_measured_fraction_full 1.000
_diffrn_reflns_point_group_measured_fraction_max 0.999
_diffrn_reflns_theta_full 25.242
_diffrn_reflns_theta_max 30.557
_diffrn_reflns_theta_min 2.406
_exptl_absorpt_coefficient_mu 0.092
_exptl_absorpt_correction_T_max 0.7461
_exptl_absorpt_correction_T_min 0.4899
_exptl_absorpt_correction_type multi-scan
_exptl_absorpt_process_details 'Sadabs (Sheldrick, 1996)'
_exptl_crystal_colour 'pale yellow'
_exptl_crystal_density_diffrn 1.311
_exptl_crystal_description plate
_exptl_crystal_F_000 608
_exptl_crystal_size_max 0.31
_exptl_crystal_size_mid 0.26
_exptl_crystal_size_min 0.08
_refine_diff_density_max 0.367
_refine_diff_density_min -0.230
_refine_diff_density_rms 0.062
_refine_ls_extinction_coef 0.017(3)
_refine_ls_extinction_expression Fc^*^=kFc[1+0.001xFc^2^\l^3^/sin(2\q)]^-1/4^
_refine_ls_extinction_method 'SHELXL-2018/3 (Sheldrick 2018)'
_refine_ls_goodness_of_fit_ref 1.034
_refine_ls_hydrogen_treatment mixed
_refine_ls_matrix_type full
_refine_ls_number_parameters 202
_refine_ls_number_reflns 4452
_refine_ls_number_restraints 0
_refine_ls_restrained_S_all 1.034
_refine_ls_R_factor_all 0.0603
_refine_ls_R_factor_gt 0.0439
_refine_ls_shift/su_max 0.000
_refine_ls_shift/su_mean 0.000
_refine_ls_structure_factor_coef Fsqd
_refine_ls_weighting_details 'w=1/[\s^2^(Fo^2^)+(0.0532P)^2^+0.3804P] where P=(Fo^2^+2Fc^2^)/3'
_refine_ls_weighting_scheme calc
_refine_ls_wR_factor_gt 0.1096
_refine_ls_wR_factor_ref 0.1211
_reflns_Friedel_coverage 0.000
_reflns_number_gt 3505
_reflns_number_total 4452
_reflns_threshold_expression 'I > 2\s(I)'
_cod_data_source_file d5nj04748j2.cif
_cod_data_source_block shelx
_cod_original_sg_symbol_H-M 'P 21/c'
_cod_database_code 7064221
_shelx_shelxl_version_number 2018/3
_shelx_space_group_comment
;
The symmetry employed for this shelxl refinement is uniquely defined
by the following loop, which should always be used as a source of
symmetry information in preference to the above space-group names.
They are only intended as comments.
;

loop_
_space_group_symop_operation_xyz
'x, y, z'
'-x, y+1/2, -z+1/2'
'-x, -y, -z'
'x, -y-1/2, z-1/2'

loop_
_atom_site_label
_atom_site_type_symbol
_atom_site_fract_x
_atom_site_fract_y
_atom_site_fract_z
_atom_site_U_iso_or_equiv
_atom_site_adp_type
_atom_site_occupancy
_atom_site_site_symmetry_order
_atom_site_calc_flag
_atom_site_refinement_flags_posn
_atom_site_refinement_flags_adp
_atom_site_refinement_flags_occupancy
_atom_site_disorder_assembly
_atom_site_disorder_group
O1 O 0.62963(7) 0.42951(8) 0.15718(8) 0.02262(19) Uani 1 1 d . . . . .
H1O H 0.6840(16) 0.3793(17) 0.205(2) 0.051(5) Uiso 1 1 d . . . . .
O2 O 0.87177(6) 0.22256(7) 0.20168(8) 0.01958(18) Uani 1 1 d . . . . .
O3 O 0.97854(6) 0.16308(7) 0.40140(8) 0.01750(17) Uani 1 1 d . . . . .
N1 N 0.72572(7) 0.29493(8) 0.34095(9) 0.01546(19) Uani 1 1 d . . . . .
N2 N 0.81913(7) 0.23912(8) 0.40346(9) 0.01660(19) Uani 1 1 d . . . . .
H2N H 0.8370(11) 0.2340(12) 0.4926(15) 0.020(3) Uiso 1 1 d . . . . .
C1 C 0.54767(9) 0.43150(9) 0.22535(11) 0.0176(2) Uani 1 1 d . . . . .
C2 C 0.45703(9) 0.49982(10) 0.16812(12) 0.0223(2) Uani 1 1 d . . . . .
H2A H 0.456161 0.540731 0.086628 0.027 Uiso 1 1 calc R U . . .
C3 C 0.37099(9) 0.50704(10) 0.22966(12) 0.0212(2) Uani 1 1 d . . . . .
H3A H 0.310436 0.553287 0.190308 0.025 Uiso 1 1 calc R U . . .
C4 C 0.36968(8) 0.44716(9) 0.35109(11) 0.0171(2) Uani 1 1 d . . . . .
C5 C 0.28099(9) 0.45764(10) 0.41615(12) 0.0204(2) Uani 1 1 d . . . . .
H5A H 0.221555 0.505719 0.377772 0.024 Uiso 1 1 calc R U . . .
C6 C 0.27933(9) 0.39996(10) 0.53297(13) 0.0228(2) Uani 1 1 d . . . . .
H6A H 0.219456 0.408241 0.575931 0.027 Uiso 1 1 calc R U . . .
C7 C 0.36691(9) 0.32807(10) 0.58949(13) 0.0233(2) Uani 1 1 d . . . . .
H7A H 0.365267 0.286712 0.670010 0.028 Uiso 1 1 calc R U . . .
C8 C 0.45479(9) 0.31702(10) 0.52950(12) 0.0194(2) Uani 1 1 d . . . . .
H8A H 0.513120 0.268112 0.569380 0.023 Uiso 1 1 calc R U . . .
C9 C 0.46003(8) 0.37712(9) 0.40947(10) 0.0151(2) Uani 1 1 d . . . . .
C10 C 0.55149(8) 0.37070(9) 0.34488(10) 0.0149(2) Uani 1 1 d . . . . .
C11 C 0.64898(8) 0.30721(9) 0.40662(11) 0.0152(2) Uani 1 1 d . . . . .
H11A H 0.655952 0.275164 0.494434 0.018 Uiso 1 1 calc R U . . .
C12 C 0.89011(8) 0.20975(9) 0.32378(10) 0.0148(2) Uani 1 1 d . . . . .
C13 C 1.06988(8) 0.12244(9) 0.34125(11) 0.0171(2) Uani 1 1 d . . . . .
C14 C 1.03271(10) 0.02193(10) 0.24784(14) 0.0253(3) Uani 1 1 d . . . . .
H14A H 0.998260 -0.035634 0.295656 0.038 Uiso 1 1 calc R U . . .
H14B H 1.095569 -0.012166 0.219531 0.038 Uiso 1 1 calc R U . . .
H14C H 0.980295 0.048639 0.167957 0.038 Uiso 1 1 calc R U . . .
C15 C 1.11332(9) 0.22145(10) 0.27050(12) 0.0216(2) Uani 1 1 d . . . . .
H15A H 1.064173 0.235920 0.183207 0.032 Uiso 1 1 calc R U . . .
H15B H 1.185698 0.201978 0.255679 0.032 Uiso 1 1 calc R U . . .
H15C H 1.118128 0.290305 0.326985 0.032 Uiso 1 1 calc R U . . .
C16 C 1.15273(9) 0.08452(11) 0.46524(12) 0.0239(2) Uani 1 1 d . . . . .
H16A H 1.121081 0.024405 0.512680 0.036 Uiso 1 1 calc R U . . .
H16B H 1.173207 0.150085 0.525833 0.036 Uiso 1 1 calc R U . . .
H16C H 1.217385 0.054579 0.437237 0.036 Uiso 1 1 calc R U . . .

loop_
_atom_site_aniso_label
_atom_site_aniso_U_11
_atom_site_aniso_U_22
_atom_site_aniso_U_33
_atom_site_aniso_U_23
_atom_site_aniso_U_13
_atom_site_aniso_U_12
O1 0.0215(4) 0.0315(5) 0.0159(4) 0.0055(3) 0.0062(3) 0.0055(3)
O2 0.0188(4) 0.0265(4) 0.0136(4) 0.0004(3) 0.0037(3) 0.0013(3)
O3 0.0133(3) 0.0242(4) 0.0156(4) 0.0021(3) 0.0044(3) 0.0051(3)
N1 0.0131(4) 0.0173(4) 0.0151(4) -0.0004(3) 0.0009(3) 0.0027(3)
N2 0.0136(4) 0.0237(5) 0.0122(4) 0.0013(3) 0.0021(3) 0.0050(3)
C1 0.0179(5) 0.0199(5) 0.0146(5) -0.0009(4) 0.0026(4) 0.0010(4)
C2 0.0243(6) 0.0253(6) 0.0155(5) 0.0037(4) 0.0004(4) 0.0055(4)
C3 0.0179(5) 0.0219(5) 0.0211(6) -0.0004(4) -0.0023(4) 0.0059(4)
C4 0.0137(4) 0.0168(5) 0.0191(5) -0.0035(4) -0.0002(4) 0.0000(4)
C5 0.0131(5) 0.0199(5) 0.0266(6) -0.0046(4) 0.0006(4) 0.0015(4)
C6 0.0159(5) 0.0246(5) 0.0295(6) -0.0041(5) 0.0083(4) -0.0013(4)
C7 0.0203(5) 0.0255(6) 0.0260(6) 0.0021(5) 0.0091(4) -0.0012(4)
C8 0.0168(5) 0.0199(5) 0.0218(5) 0.0026(4) 0.0048(4) 0.0016(4)
C9 0.0145(4) 0.0143(4) 0.0157(5) -0.0022(4) 0.0015(4) -0.0009(4)
C10 0.0140(4) 0.0153(4) 0.0148(5) -0.0013(4) 0.0015(4) 0.0007(4)
C11 0.0152(5) 0.0161(5) 0.0140(5) 0.0000(4) 0.0024(4) 0.0004(4)
C12 0.0138(4) 0.0156(4) 0.0150(5) 0.0000(4) 0.0029(4) -0.0003(4)
C13 0.0135(4) 0.0186(5) 0.0207(5) -0.0014(4) 0.0068(4) 0.0017(4)
C14 0.0221(5) 0.0209(5) 0.0346(7) -0.0077(5) 0.0101(5) -0.0019(4)
C15 0.0185(5) 0.0231(5) 0.0246(6) 0.0004(4) 0.0079(4) -0.0032(4)
C16 0.0171(5) 0.0296(6) 0.0254(6) 0.0040(5) 0.0050(4) 0.0064(4)

loop_
_atom_type_symbol
_atom_type_description
_atom_type_scat_dispersion_real
_atom_type_scat_dispersion_imag
_atom_type_scat_source
C C 0.0033 0.0016 'International Tables Vol C Tables 4.2.6.8 and 6.1.1.4'
H H 0.0000 0.0000 'International Tables Vol C Tables 4.2.6.8 and 6.1.1.4'
N N 0.0061 0.0033 'International Tables Vol C Tables 4.2.6.8 and 6.1.1.4'
O O 0.0106 0.0060 'International Tables Vol C Tables 4.2.6.8 and 6.1.1.4'

loop_
_geom_angle_atom_site_label_1
_geom_angle_atom_site_label_2
_geom_angle_atom_site_label_3
_geom_angle
_geom_angle_site_symmetry_1
_geom_angle_site_symmetry_3
_geom_angle_publ_flag
C1 O1 H1O 107.2(11) . . ?
C12 O3 C13 120.68(8) . . ?
C11 N1 N2 118.43(9) . . ?
C12 N2 N1 116.69(9) . . ?
C12 N2 H2N 121.8(9) . . ?
N1 N2 H2N 120.7(9) . . ?
O1 C1 C10 122.73(9) . . ?
O1 C1 C2 115.89(10) . . ?
C10 C1 C2 121.37(10) . . ?
C3 C2 C1 119.98(11) . . ?
C3 C2 H2A 120.0 . . ?
C1 C2 H2A 120.0 . . ?
C2 C3 C4 121.42(10) . . ?
C2 C3 H3A 119.3 . . ?
C4 C3 H3A 119.3 . . ?
C5 C4 C3 120.95(10) . . ?
C5 C4 C9 119.74(10) . . ?
C3 C4 C9 119.29(10) . . ?
C6 C5 C4 121.14(10) . . ?
C6 C5 H5A 119.4 . . ?
C4 C5 H5A 119.4 . . ?
C5 C6 C7 119.53(10) . . ?
C5 C6 H6A 120.2 . . ?
C7 C6 H6A 120.2 . . ?
C8 C7 C6 120.72(11) . . ?
C8 C7 H7A 119.6 . . ?
C6 C7 H7A 119.6 . . ?
C7 C8 C9 121.23(10) . . ?
C7 C8 H8A 119.4 . . ?
C9 C8 H8A 119.4 . . ?
C8 C9 C4 117.59(9) . . ?
C8 C9 C10 123.28(9) . . ?
C4 C9 C10 119.13(10) . . ?
C1 C10 C9 118.78(9) . . ?
C1 C10 C11 120.21(9) . . ?
C9 C10 C11 120.92(9) . . ?
N1 C11 C10 119.36(9) . . ?
N1 C11 H11A 120.3 . . ?
C10 C11 H11A 120.3 . . ?
O2 C12 O3 127.12(9) . . ?
O2 C12 N2 124.00(10) . . ?
O3 C12 N2 108.85(9) . . ?
O3 C13 C14 109.73(8) . . ?
O3 C13 C16 102.20(8) . . ?
C14 C13 C16 110.93(10) . . ?
O3 C13 C15 109.60(8) . . ?
C14 C13 C15 112.90(10) . . ?
C16 C13 C15 110.95(9) . . ?
C13 C14 H14A 109.5 . . ?
C13 C14 H14B 109.5 . . ?
H14A C14 H14B 109.5 . . ?
C13 C14 H14C 109.5 . . ?
H14A C14 H14C 109.5 . . ?
H14B C14 H14C 109.5 . . ?
C13 C15 H15A 109.5 . . ?
C13 C15 H15B 109.5 . . ?
H15A C15 H15B 109.5 . . ?
C13 C15 H15C 109.5 . . ?
H15A C15 H15C 109.5 . . ?
H15B C15 H15C 109.5 . . ?
C13 C16 H16A 109.5 . . ?
C13 C16 H16B 109.5 . . ?
H16A C16 H16B 109.5 . . ?
C13 C16 H16C 109.5 . . ?
H16A C16 H16C 109.5 . . ?
H16B C16 H16C 109.5 . . ?

loop_
_geom_bond_atom_site_label_1
_geom_bond_atom_site_label_2
_geom_bond_distance
_geom_bond_site_symmetry_2
_geom_bond_publ_flag
O1 C1 1.3552(13) . ?
O1 H1O 0.95(2) . ?
O2 C12 1.2161(13) . ?
O3 C12 1.3354(12) . ?
O3 C13 1.4859(12) . ?
N1 C11 1.2893(13) . ?
N1 N2 1.3757(12) . ?
N2 C12 1.3658(13) . ?
N2 H2N 0.883(15) . ?
C1 C10 1.3930(15) . ?
C1 C2 1.4120(15) . ?
C2 C3 1.3595(16) . ?
C2 H2A 0.9500 . ?
C3 C4 1.4152(16) . ?
C3 H3A 0.9500 . ?
C4 C5 1.4144(15) . ?
C4 C9 1.4235(14) . ?
C5 C6 1.3629(17) . ?
C5 H5A 0.9500 . ?
C6 C7 1.4071(17) . ?
C6 H6A 0.9500 . ?
C7 C8 1.3740(15) . ?
C7 H7A 0.9500 . ?
C8 C9 1.4147(15) . ?
C8 H8A 0.9500 . ?
C9 C10 1.4392(14) . ?
C10 C11 1.4564(14) . ?
C11 H11A 0.9500 . ?
C13 C14 1.5165(16) . ?
C13 C16 1.5180(16) . ?
C13 C15 1.5193(15) . ?
C14 H14A 0.9800 . ?
C14 H14B 0.9800 . ?
C14 H14C 0.9800 . ?
C15 H15A 0.9800 . ?
C15 H15B 0.9800 . ?
C15 H15C 0.9800 . ?
C16 H16A 0.9800 . ?
C16 H16B 0.9800 . ?
C16 H16C 0.9800 . ?

loop_
_geom_hbond_atom_site_label_D
_geom_hbond_atom_site_label_H
_geom_hbond_atom_site_label_A
_geom_hbond_distance_DH
_geom_hbond_distance_HA
_geom_hbond_distance_DA
_geom_hbond_angle_DHA
_geom_hbond_site_symmetry_A
_geom_hbond_publ_flag
O1 H1O N1 0.95(2) 1.68(2) 2.5366(12) 147.3(17) . yes
N2 H2N O2 0.883(15) 2.128(15) 2.9809(12) 162.2(13) 4_566 yes
C2 H2A O1 0.95 2.50 3.3427(14) 148.1 3_665 yes
C14 H14C O2 0.98 2.51 3.0659(14) 115.9 . yes
C15 H15A O2 0.98 2.47 2.9720(14) 111.4 . yes

loop_
_geom_torsion_atom_site_label_1
_geom_torsion_atom_site_label_2
_geom_torsion_atom_site_label_3
_geom_torsion_atom_site_label_4
_geom_torsion
_geom_torsion_site_symmetry_1
_geom_torsion_site_symmetry_2
_geom_torsion_site_symmetry_3
_geom_torsion_site_symmetry_4
_geom_torsion_publ_flag
C11 N1 N2 C12 168.74(9) . . . . ?
O1 C1 C2 C3 -179.94(10) . . . . ?
C10 C1 C2 C3 -0.15(18) . . . . ?
C1 C2 C3 C4 -0.03(18) . . . . ?
C2 C3 C4 C5 178.34(11) . . . . ?
C2 C3 C4 C9 -0.51(17) . . . . ?
C3 C4 C5 C6 179.88(11) . . . . ?
C9 C4 C5 C6 -1.27(16) . . . . ?
C4 C5 C6 C7 -0.45(17) . . . . ?
C5 C6 C7 C8 1.15(18) . . . . ?
C6 C7 C8 C9 -0.09(18) . . . . ?
C7 C8 C9 C4 -1.60(16) . . . . ?
C7 C8 C9 C10 178.32(10) . . . . ?
C5 C4 C9 C8 2.26(15) . . . . ?
C3 C4 C9 C8 -178.88(10) . . . . ?
C5 C4 C9 C10 -177.66(9) . . . . ?
C3 C4 C9 C10 1.20(15) . . . . ?
O1 C1 C10 C9 -179.38(10) . . . . ?
C2 C1 C10 C9 0.84(16) . . . . ?
O1 C1 C10 C11 3.99(16) . . . . ?
C2 C1 C10 C11 -175.79(10) . . . . ?
C8 C9 C10 C1 178.72(10) . . . . ?
C4 C9 C10 C1 -1.36(15) . . . . ?
C8 C9 C10 C11 -4.67(16) . . . . ?
C4 C9 C10 C11 175.24(9) . . . . ?
N2 N1 C11 C10 177.14(9) . . . . ?
C1 C10 C11 N1 -9.29(15) . . . . ?
C9 C10 C11 N1 174.16(10) . . . . ?
C13 O3 C12 O2 1.61(16) . . . . ?
C13 O3 C12 N2 179.79(8) . . . . ?
N1 N2 C12 O2 -5.50(16) . . . . ?
N1 N2 C12 O3 176.24(8) . . . . ?
C12 O3 C13 C14 -65.73(12) . . . . ?
C12 O3 C13 C16 176.51(9) . . . . ?
C12 O3 C13 C15 58.78(12) . . . . ?
